data_7248722
loop_
_publ_author_name
'Shaikh, Samir R.'
'Gawade, Rupesh L.'
'Dabke, Niteen B.'
'Dash, Soumya R.'
'Vanka, Kumar'
'Gonnade, Rajesh G.'

_publ_section_title
;
 Crystal engineering for intramolecular \p--\p stacking: effect of
 substitution of electron-donating and electron-withdrawing groups on the
 molecular geometry in conformationally flexible Sulfoesters and
 sulfonamides
;
_journal_issue 26
_journal_name_full CrystEngComm
_journal_page_first 3557
_journal_page_last 3573
_journal_paper_doi 10.1039/D4CE00309H
_journal_volume 26
_journal_year 2024
_chemical_formula_moiety 'C14 H13 F3 N2 O2 S'
_chemical_formula_sum 'C14 H13 F3 N2 O2 S'
_chemical_formula_weight 330.32
_space_group_crystal_system monoclinic
_space_group_IT_number 15
_space_group_name_Hall '-C 2yc'
_space_group_name_H-M_alt 'C 1 2/c 1'
_atom_sites_solution_hydrogens mixed
_atom_sites_solution_primary direct
_atom_sites_solution_secondary 'difference Fourier'
_audit_creation_method SHELXL-2018/3
_audit_update_record
;
2024-03-02 deposited with the CCDC.	2024-05-27 downloaded from the CCDC.
;
_cell_angle_alpha 90
_cell_angle_beta 94.337(2)
_cell_angle_gamma 90
_cell_formula_units_Z 8
_cell_length_a 25.3896(8)
_cell_length_b 5.0011(2)
_cell_length_c 22.3676(8)
_cell_measurement_reflns_used 9875
_cell_measurement_temperature 100(2)
_cell_measurement_theta_max 37.72
_cell_measurement_theta_min 2.34
_cell_volume 2832.01(18)
_computing_cell_refinement 'SAINT (Bruker, 2016)'
_computing_data_collection 'APEX3 (Bruker, 2016)'
_computing_data_reduction 'SAINT (Bruker, 2016)'
_computing_molecular_graphics 'Bruker SHELXTL, Mercury 2020.20'
_computing_publication_material 'Bruker SHELXTL'
_computing_structure_refinement 'SHELXL-2018/3 (Sheldrick, 2018)'
_computing_structure_solution 'SHELXT 2014/5 (Sheldrick, 2014)'
_diffrn_ambient_temperature 100(2)
_diffrn_detector 'Photon II CPAD Area Detector'
_diffrn_detector_area_resol_mean 7.39
_diffrn_measured_fraction_theta_full 0.993
_diffrn_measured_fraction_theta_max 0.994
_diffrn_measurement_device '\k-geometry diffractometer'
_diffrn_measurement_device_type 'Bruker D8 VENTURE Kappa Duo PHOTON II CPAD'
_diffrn_measurement_method '\f and \w scans'
_diffrn_radiation_monochromator 'multilayer mirrors'
_diffrn_radiation_type MoK\a
_diffrn_radiation_wavelength 0.71073
_diffrn_reflns_av_R_equivalents 0.0427
_diffrn_reflns_av_unetI/netI 0.0290
_diffrn_reflns_Laue_measured_fraction_full 0.993
_diffrn_reflns_Laue_measured_fraction_max 0.994
_diffrn_reflns_limit_h_max 33
_diffrn_reflns_limit_h_min -33
_diffrn_reflns_limit_k_max 6
_diffrn_reflns_limit_k_min -6
_diffrn_reflns_limit_l_max 29
_diffrn_reflns_limit_l_min -29
_diffrn_reflns_number 21863
_diffrn_reflns_point_group_measured_fraction_full 0.993
_diffrn_reflns_point_group_measured_fraction_max 0.994
_diffrn_reflns_theta_full 25.242
_diffrn_reflns_theta_max 27.999
_diffrn_reflns_theta_min 3.219
_diffrn_source 'micro-focus sealed tube'
_diffrn_source_type 'Incoatech I\mS HB'
_exptl_absorpt_coefficient_mu 0.271
_exptl_absorpt_correction_T_max 0.7474
_exptl_absorpt_correction_T_min 0.6462
_exptl_absorpt_correction_type multi-scan
_exptl_absorpt_process_details 'SADABS,(Bruker, 2016)'
_exptl_crystal_colour COLOURLESS
_exptl_crystal_density_diffrn 1.549
_exptl_crystal_description PLATE
_exptl_crystal_F_000 1360
_exptl_crystal_size_max 0.330
_exptl_crystal_size_mid 0.130
_exptl_crystal_size_min 0.080
_refine_diff_density_max 0.861
_refine_diff_density_min -0.541
_refine_diff_density_rms 0.060
_refine_ls_extinction_method none
_refine_ls_goodness_of_fit_ref 1.074
_refine_ls_hydrogen_treatment mixed
_refine_ls_matrix_type full
_refine_ls_number_parameters 203
_refine_ls_number_reflns 3414
_refine_ls_number_restraints 0
_refine_ls_restrained_S_all 1.074
_refine_ls_R_factor_all 0.0478
_refine_ls_R_factor_gt 0.0453
_refine_ls_shift/su_max 0.000
_refine_ls_shift/su_mean 0.000
_refine_ls_structure_factor_coef Fsqd
_refine_ls_weighting_details 'w=1/[\s^2^(Fo^2^)+(0.0307P)^2^+7.2994P] where P=(Fo^2^+2Fc^2^)/3'
_refine_ls_weighting_scheme calc
_refine_ls_wR_factor_gt 0.1049
_refine_ls_wR_factor_ref 0.1066
_reflns_Friedel_coverage 0.000
_reflns_number_gt 3197
_reflns_number_total 3414
_reflns_threshold_expression 'I > 2\s(I)'
_cod_data_source_file d4ce00309h2.cif
_cod_data_source_block 1c
_cod_depositor_comments
;
The following automatic conversions were performed:

data item '_exptl_absorpt_correction_type' value 'MULTI-SCAN' was
changed to 'multi-scan' in accordance with the
/home/data/users/saulius/crontab/automatic-downloads/rss-feeds/RSC/lib/dictionaries/cif_core.dic
dictionary named 'cif_core.dic' version 2.4.2 last updated on
2011-04-26.

data item '_atom_sites_solution_primary' value 'direct method' was
changed to 'direct'.

Automatic conversion script
Id: cif_fix_values 8170 2020-07-09 18:12:32Z antanas 

 Adding full bibliography for 7248707--7248724.cif.
;
_cod_original_sg_symbol_H-M 'C 2/c'
_cod_database_code 7248722
_shelx_shelxl_version_number 2018/3
_shelx_space_group_comment
;
The symmetry employed for this shelxl refinement is uniquely defined
by the following loop, which should always be used as a source of
symmetry information in preference to the above space-group names.
They are only intended as comments.
;
_shelx_estimated_absorpt_t_min 0.916
_shelx_estimated_absorpt_t_max 0.979

loop_
_space_group_symop_operation_xyz
'x, y, z'
'-x, y, -z+1/2'
'x+1/2, y+1/2, z'
'-x+1/2, y+1/2, -z+1/2'
'-x, -y, -z'
'x, -y, z-1/2'
'-x+1/2, -y+1/2, -z'
'x+1/2, -y+1/2, z-1/2'

loop_
_atom_site_label
_atom_site_type_symbol
_atom_site_fract_x
_atom_site_fract_y
_atom_site_fract_z
_atom_site_U_iso_or_equiv
_atom_site_adp_type
_atom_site_occupancy
_atom_site_site_symmetry_order
_atom_site_calc_flag
_atom_site_refinement_flags_posn
_atom_site_refinement_flags_adp
_atom_site_refinement_flags_occupancy
_atom_site_disorder_assembly
_atom_site_disorder_group
S1 S 0.36007(2) 0.35476(8) 0.43472(2) 0.01860(12) Uani 1 1 d . . . . .
H1N H 0.2913(10) 0.583(5) 0.4339(11) 0.035(7) Uiso 1 1 d . . . . .
F1 F 0.50878(6) 1.2877(3) 0.31547(7) 0.0523(4) Uani 1 1 d . . . . .
F2 F 0.55462(5) 1.2219(3) 0.39693(6) 0.0449(4) Uani 1 1 d . . . . .
F3 F 0.56023(6) 0.9542(3) 0.32279(8) 0.0573(5) Uani 1 1 d . . . . .
O1 O 0.38601(5) 0.2024(3) 0.48271(6) 0.0242(3) Uani 1 1 d . . . . .
O2 O 0.33773(5) 0.2241(3) 0.38152(6) 0.0263(3) Uani 1 1 d . . . . .
N1 N 0.31321(5) 0.5208(3) 0.46098(7) 0.0189(3) Uani 1 1 d . . . . .
N2 N 0.26740(6) 0.8215(3) 0.63094(6) 0.0205(3) Uani 1 1 d . . . . .
C1 C 0.48401(7) 0.9250(4) 0.37447(8) 0.0196(3) Uani 1 1 d . . . . .
C2 C 0.49005(7) 0.8145(4) 0.43143(8) 0.0206(3) Uani 1 1 d . . . . .
H2 H 0.520267 0.855661 0.457464 0.025 Uiso 1 1 calc R U . . .
C3 C 0.45155(7) 0.6432(4) 0.45003(8) 0.0202(3) Uani 1 1 d . . . . .
H3 H 0.455144 0.567033 0.489034 0.024 Uiso 1 1 calc R U . . .
C4 C 0.40789(6) 0.5838(3) 0.41154(7) 0.0174(3) Uani 1 1 d . . . . .
C5 C 0.40128(7) 0.6991(4) 0.35501(8) 0.0220(4) Uani 1 1 d . . . . .
H5 H 0.370617 0.661151 0.329408 0.026 Uiso 1 1 calc R U . . .
C6 C 0.43958(7) 0.8697(4) 0.33619(8) 0.0235(4) Uani 1 1 d . . . . .
H6 H 0.435598 0.948363 0.297454 0.028 Uiso 1 1 calc R U . . .
C7 C 0.32043(6) 0.6545(3) 0.51929(7) 0.0179(3) Uani 1 1 d . . . . .
H7A H 0.299817 0.822688 0.517935 0.022 Uiso 1 1 calc R U . . .
H7B H 0.358172 0.700988 0.527681 0.022 Uiso 1 1 calc R U . . .
C8 C 0.30272(7) 0.4773(4) 0.56980(8) 0.0217(3) Uani 1 1 d . . . . .
H8A H 0.266434 0.411841 0.559089 0.026 Uiso 1 1 calc R U . . .
H8B H 0.326362 0.320209 0.574774 0.026 Uiso 1 1 calc R U . . .
C9 C 0.30384(7) 0.6294(4) 0.62779(8) 0.0194(3) Uani 1 1 d . . . . .
C10 C 0.34137(7) 0.5806(4) 0.67525(8) 0.0243(4) Uani 1 1 d . . . . .
H10 H 0.367214 0.444937 0.672153 0.029 Uiso 1 1 calc R U . . .
C11 C 0.34056(8) 0.7322(4) 0.72698(8) 0.0276(4) Uani 1 1 d . . . . .
H11 H 0.365720 0.700925 0.759874 0.033 Uiso 1 1 calc R U . . .
C12 C 0.30292(8) 0.9285(4) 0.73022(8) 0.0267(4) Uani 1 1 d . . . . .
H12 H 0.301441 1.034618 0.765281 0.032 Uiso 1 1 calc R U . . .
C13 C 0.26729(7) 0.9673(4) 0.68112(8) 0.0240(4) Uani 1 1 d . . . . .
H13 H 0.241505 1.104003 0.683095 0.029 Uiso 1 1 calc R U . . .
C14 C 0.52696(8) 1.0961(4) 0.35308(8) 0.0263(4) Uani 1 1 d . . . . .

loop_
_atom_site_aniso_label
_atom_site_aniso_U_11
_atom_site_aniso_U_22
_atom_site_aniso_U_33
_atom_site_aniso_U_23
_atom_site_aniso_U_13
_atom_site_aniso_U_12
S1 0.01528(19) 0.0169(2) 0.0238(2) -0.00337(16) 0.00307(14) 0.00224(15)
F1 0.0536(9) 0.0483(9) 0.0540(9) 0.0287(7) -0.0028(7) -0.0127(7)
F2 0.0430(7) 0.0594(9) 0.0326(7) -0.0012(6) 0.0054(5) -0.0283(7)
F3 0.0530(9) 0.0386(8) 0.0872(12) -0.0102(8) 0.0515(9) -0.0054(7)
O1 0.0207(6) 0.0192(6) 0.0333(7) 0.0041(5) 0.0055(5) 0.0045(5)
O2 0.0225(6) 0.0252(7) 0.0316(7) -0.0116(6) 0.0042(5) -0.0005(5)
N1 0.0137(6) 0.0219(7) 0.0209(7) -0.0034(6) 0.0010(5) 0.0033(5)
N2 0.0190(7) 0.0225(7) 0.0203(7) -0.0008(6) 0.0032(5) -0.0014(6)
C1 0.0206(8) 0.0188(8) 0.0199(8) -0.0007(6) 0.0059(6) 0.0035(6)
C2 0.0163(7) 0.0248(9) 0.0206(8) 0.0009(7) 0.0002(6) 0.0022(7)
C3 0.0169(7) 0.0257(9) 0.0180(8) 0.0035(7) 0.0005(6) 0.0029(7)
C4 0.0156(7) 0.0163(7) 0.0205(8) -0.0030(6) 0.0036(6) 0.0035(6)
C5 0.0217(8) 0.0248(9) 0.0190(8) -0.0035(7) -0.0022(6) 0.0036(7)
C6 0.0280(9) 0.0255(9) 0.0170(8) 0.0019(7) 0.0010(6) 0.0043(7)
C7 0.0159(7) 0.0188(8) 0.0192(8) -0.0021(6) 0.0018(6) -0.0002(6)
C8 0.0228(8) 0.0182(8) 0.0245(8) 0.0000(7) 0.0046(6) -0.0014(7)
C9 0.0186(7) 0.0194(8) 0.0207(8) 0.0032(6) 0.0046(6) -0.0034(6)
C10 0.0218(8) 0.0244(9) 0.0265(9) 0.0071(7) 0.0014(7) -0.0025(7)
C11 0.0292(9) 0.0314(10) 0.0212(8) 0.0085(7) -0.0041(7) -0.0097(8)
C12 0.0343(10) 0.0289(10) 0.0173(8) -0.0004(7) 0.0038(7) -0.0100(8)
C13 0.0258(9) 0.0256(9) 0.0214(8) -0.0011(7) 0.0059(7) -0.0024(7)
C14 0.0304(9) 0.0236(9) 0.0260(9) 0.0008(7) 0.0103(7) -0.0005(8)

loop_
_atom_type_symbol
_atom_type_description
_atom_type_scat_dispersion_real
_atom_type_scat_dispersion_imag
_atom_type_scat_source
C C 0.0033 0.0016 'International Tables Vol C Tables 4.2.6.8 and 6.1.1.4'
H H 0.0000 0.0000 'International Tables Vol C Tables 4.2.6.8 and 6.1.1.4'
N N 0.0061 0.0033 'International Tables Vol C Tables 4.2.6.8 and 6.1.1.4'
O O 0.0106 0.0060 'International Tables Vol C Tables 4.2.6.8 and 6.1.1.4'
F F 0.0171 0.0103 'International Tables Vol C Tables 4.2.6.8 and 6.1.1.4'
S S 0.1246 0.1234 'International Tables Vol C Tables 4.2.6.8 and 6.1.1.4'

loop_
_geom_angle_atom_site_label_1
_geom_angle_atom_site_label_2
_geom_angle_atom_site_label_3
_geom_angle
_geom_angle_site_symmetry_1
_geom_angle_site_symmetry_3
_geom_angle_publ_flag
O1 S1 O2 120.56(8) . . ?
O1 S1 N1 108.25(8) . . ?
O2 S1 N1 106.40(8) . . ?
O1 S1 C4 106.00(8) . . ?
O2 S1 C4 106.71(8) . . ?
N1 S1 C4 108.47(8) . . ?
C7 N1 S1 121.18(11) . . ?
C7 N1 H1N 119.8(17) . . ?
S1 N1 H1N 113.3(17) . . ?
C13 N2 C9 118.68(16) . . ?
C2 C1 C6 120.95(16) . . ?
C2 C1 C14 119.35(16) . . ?
C6 C1 C14 119.64(16) . . ?
C1 C2 C3 119.36(16) . . ?
C1 C2 H2 120.3 . . ?
C3 C2 H2 120.3 . . ?
C4 C3 C2 119.72(16) . . ?
C4 C3 H3 120.1 . . ?
C2 C3 H3 120.1 . . ?
C3 C4 C5 120.89(16) . . ?
C3 C4 S1 119.37(13) . . ?
C5 C4 S1 119.73(13) . . ?
C6 C5 C4 119.61(16) . . ?
C6 C5 H5 120.2 . . ?
C4 C5 H5 120.2 . . ?
C5 C6 C1 119.43(16) . . ?
C5 C6 H6 120.3 . . ?
C1 C6 H6 120.3 . . ?
N1 C7 C8 111.66(14) . . ?
N1 C7 H7A 109.3 . . ?
C8 C7 H7A 109.3 . . ?
N1 C7 H7B 109.3 . . ?
C8 C7 H7B 109.3 . . ?
H7A C7 H7B 107.9 . . ?
C9 C8 C7 110.92(14) . . ?
C9 C8 H8A 109.5 . . ?
C7 C8 H8A 109.5 . . ?
C9 C8 H8B 109.5 . . ?
C7 C8 H8B 109.5 . . ?
H8A C8 H8B 108.0 . . ?
N2 C9 C10 121.39(17) . . ?
N2 C9 C8 116.13(15) . . ?
C10 C9 C8 122.45(16) . . ?
C11 C10 C9 119.23(18) . . ?
C11 C10 H10 120.4 . . ?
C9 C10 H10 120.4 . . ?
C12 C11 C10 119.26(17) . . ?
C12 C11 H11 120.4 . . ?
C10 C11 H11 120.4 . . ?
C11 C12 C13 118.27(18) . . ?
C11 C12 H12 120.9 . . ?
C13 C12 H12 120.9 . . ?
N2 C13 C12 123.16(18) . . ?
N2 C13 H13 118.4 . . ?
C12 C13 H13 118.4 . . ?
F2 C14 F3 108.07(17) . . ?
F2 C14 F1 105.39(17) . . ?
F3 C14 F1 105.38(17) . . ?
F2 C14 C1 113.26(15) . . ?
F3 C14 C1 111.43(16) . . ?
F1 C14 C1 112.80(16) . . ?

loop_
_geom_bond_atom_site_label_1
_geom_bond_atom_site_label_2
_geom_bond_distance
_geom_bond_site_symmetry_2
_geom_bond_publ_flag
S1 O1 1.4352(13) . ?
S1 O2 1.4360(13) . ?
S1 N1 1.5985(14) . ?
S1 C4 1.7748(17) . ?
F1 C14 1.334(2) . ?
F2 C14 1.322(2) . ?
F3 C14 1.328(2) . ?
N1 C7 1.465(2) . ?
N1 H1N 0.85(3) . ?
N2 C13 1.339(2) . ?
N2 C9 1.339(2) . ?
C1 C2 1.387(2) . ?
C1 C6 1.391(2) . ?
C1 C14 1.493(2) . ?
C2 C3 1.387(2) . ?
C2 H2 0.9500 . ?
C3 C4 1.384(2) . ?
C3 H3 0.9500 . ?
C4 C5 1.388(2) . ?
C5 C6 1.383(3) . ?
C5 H5 0.9500 . ?
C6 H6 0.9500 . ?
C7 C8 1.530(2) . ?
C7 H7A 0.9900 . ?
C7 H7B 0.9900 . ?
C8 C9 1.502(2) . ?
C8 H8A 0.9900 . ?
C8 H8B 0.9900 . ?
C9 C10 1.393(2) . ?
C10 C11 1.385(3) . ?
C10 H10 0.9500 . ?
C11 C12 1.376(3) . ?
C11 H11 0.9500 . ?
C12 C13 1.383(3) . ?
C12 H12 0.9500 . ?
C13 H13 0.9500 . ?

loop_
_geom_hbond_atom_site_label_D
_geom_hbond_atom_site_label_H
_geom_hbond_atom_site_label_A
_geom_hbond_distance_DH
_geom_hbond_distance_HA
_geom_hbond_distance_DA
_geom_hbond_angle_DHA
_geom_hbond_site_symmetry_A
_geom_hbond_publ_flag
N1 H1N N2 0.85(3) 2.05(3) 2.898(2) 171(2) 7_566 yes
C13 H13 O2 0.95 2.54 3.300(2) 137.5 7_566 yes

loop_
_geom_torsion_atom_site_label_1
_geom_torsion_atom_site_label_2
_geom_torsion_atom_site_label_3
_geom_torsion_atom_site_label_4
_geom_torsion
_geom_torsion_site_symmetry_1
_geom_torsion_site_symmetry_2
_geom_torsion_site_symmetry_3
_geom_torsion_site_symmetry_4
_geom_torsion_publ_flag
O1 S1 N1 C7 41.86(15) . . . . ?
O2 S1 N1 C7 172.79(13) . . . . ?
C4 S1 N1 C7 -72.73(15) . . . . ?
C6 C1 C2 C3 1.0(3) . . . . ?
C14 C1 C2 C3 -176.33(16) . . . . ?
C1 C2 C3 C4 0.4(3) . . . . ?
C2 C3 C4 C5 -1.8(3) . . . . ?
C2 C3 C4 S1 177.67(13) . . . . ?
O1 S1 C4 C3 -19.94(16) . . . . ?
O2 S1 C4 C3 -149.61(14) . . . . ?
N1 S1 C4 C3 96.11(15) . . . . ?
O1 S1 C4 C5 159.54(14) . . . . ?
O2 S1 C4 C5 29.87(16) . . . . ?
N1 S1 C4 C5 -84.40(15) . . . . ?
C3 C4 C5 C6 1.9(3) . . . . ?
S1 C4 C5 C6 -177.56(14) . . . . ?
C4 C5 C6 C1 -0.6(3) . . . . ?
C2 C1 C6 C5 -0.9(3) . . . . ?
C14 C1 C6 C5 176.43(16) . . . . ?
S1 N1 C7 C8 -93.46(16) . . . . ?
N1 C7 C8 C9 -172.75(14) . . . . ?
C13 N2 C9 C10 -0.3(2) . . . . ?
C13 N2 C9 C8 -178.57(15) . . . . ?
C7 C8 C9 N2 69.70(19) . . . . ?
C7 C8 C9 C10 -108.51(19) . . . . ?
N2 C9 C10 C11 0.7(3) . . . . ?
C8 C9 C10 C11 178.82(16) . . . . ?
C9 C10 C11 C12 -0.4(3) . . . . ?
C10 C11 C12 C13 -0.3(3) . . . . ?
C9 N2 C13 C12 -0.3(3) . . . . ?
C11 C12 C13 N2 0.7(3) . . . . ?
C2 C1 C14 F2 -28.8(2) . . . . ?
C6 C1 C14 F2 153.83(17) . . . . ?
C2 C1 C14 F3 93.3(2) . . . . ?
C6 C1 C14 F3 -84.1(2) . . . . ?
C2 C1 C14 F1 -148.44(17) . . . . ?
C6 C1 C14 F1 34.2(2) . . . . ?
